data_1528089
loop_
_publ_author_name
'Stepien-Damm, Yu.'
'Tran, V.H.'
'Troc, R.'
'Shlyk, L.'

_publ_section_title
;
 Crystal structure of U2 Ga5-x Cu12
;
_journal_name_full 'Journal of Alloys Compd.'
_journal_page_first 291
_journal_page_last 293
_journal_volume 205
_journal_year 1994
_chemical_formula_sum 'Cu6 Ga2.18 U'
_space_group_IT_number 166
_symmetry_space_group_name_Hall '-R 3 2"'
_symmetry_space_group_name_H-M 'R -3 m :H'
_cell_angle_alpha 90
_cell_angle_beta 90
_cell_angle_gamma 120
_cell_formula_units_Z 6
_cell_length_a 8.78
_cell_length_b 8.78
_cell_length_c 12.85
_cell_volume 857.873
_citation_journal_id_ASTM JALCEU
_cod_data_source_file Stepien-Damm_JALCEU_1994_400.cif
_cod_data_source_block Cu6Ga2.18U1
_cod_original_cell_volume 857.8726
_cod_original_formula_sum 'Cu6 Ga2.18 U1'
_cod_database_code 1528089

loop_
_symmetry_equiv_pos_as_xyz
x,y,z
-y,x-y,z
-x+y,-x,z
y,x,-z
-x,-x+y,-z
x-y,-y,-z
-x,-y,-z
y,-x+y,-z
x-y,x,-z
-y,-x,z
x,x-y,z
-x+y,y,z
x+2/3,y+1/3,z+1/3
-y+2/3,x-y+1/3,z+1/3
-x+y+2/3,-x+1/3,z+1/3
y+2/3,x+1/3,-z+1/3
-x+2/3,-x+y+1/3,-z+1/3
x-y+2/3,-y+1/3,-z+1/3
-x+2/3,-y+1/3,-z+1/3
y+2/3,-x+y+1/3,-z+1/3
x-y+2/3,x+1/3,-z+1/3
-y+2/3,-x+1/3,z+1/3
x+2/3,x-y+1/3,z+1/3
-x+y+2/3,y+1/3,z+1/3
x+1/3,y+2/3,z+2/3
-y+1/3,x-y+2/3,z+2/3
-x+y+1/3,-x+2/3,z+2/3
y+1/3,x+2/3,-z+2/3
-x+1/3,-x+y+2/3,-z+2/3
x-y+1/3,-y+2/3,-z+2/3
-x+1/3,-y+2/3,-z+2/3
y+1/3,-x+y+2/3,-z+2/3
x-y+1/3,x+2/3,-z+2/3
-y+1/3,-x+2/3,z+2/3
x+1/3,x-y+2/3,z+2/3
-x+y+1/3,y+2/3,z+2/3

loop_
_atom_site_label
_atom_site_type_symbol
_atom_site_fract_x
_atom_site_fract_y
_atom_site_fract_z
_atom_site_occupancy
_atom_site_U_iso_or_equiv
Cu2 Cu 0.8355 0.1645 0.5156 1 0.0
U1 U 0 0 0.3411 1 0.0
Ga1 Ga 0 0 0.1031 0.66 0.0
Cu1 Cu 0.2937 0 0 1 0.0
Ga2 Ga 0.5 0 0.5 1 0.0
